data_2219353
loop_
_publ_author_name
'Wang, Shu-Ye'
'Song, Xue-Ming'
'Duan, Li-Xiang'
'An, Zhe'

_publ_section_title
;<i>catena</i>-Poly[[[(1-ethyl-6-fluoro-4-oxo-7-(piperazin-1-yl)-1,4-dihydroquinoline-3-carboxylato-\k^2^<i>O</i>^3^,<i>O</i>^4^)copper(II)]-\m-1-ethyl-6-fluoro-4-oxo-7-(piperazin-1-yl)-1,4-dihydroquinoline-3-carboxylato-\k^3^<i>N</i>^7'^:<i>O</i>^3^,<i>O</i>^4^]
 tetrahydrate]
;
_journal_coeditor_code HB2782
_journal_issue 9
_journal_name_full 'Acta Crystallographica Section E'
_journal_page_first m1201
_journal_page_last m1202
_journal_paper_doi 10.1107/S1600536808026469
_journal_volume 64
_journal_year 2008
_chemical_formula_iupac '[Cu (C16 H17 F N3 O3)2], 4H2 O'
_chemical_formula_moiety 'C32 H34 Cu F2 N6 O6, 4(H2 O)'
_chemical_formula_sum 'C32 H42 Cu F2 N6 O10'
_chemical_formula_weight 772.26
_chemical_name_systematic
;catena-Poly[[[(1-ethyl-6-fluoro-4-oxo-7-(piperazin-1-yl)-1,4-
dihydroquinoline-3-carboxylato-\k^2^O^3^,O^4^)copper(II)]-\m-1-ethyl-6-fluoro-
4-oxo-7-(piperazin-1-yl)-1,4-dihydroquinoline-3-carboxylato-
\k^3^N^7'^:O^3^,O^4^]
 tetrahydrate]
;
_space_group_IT_number 2
_symmetry_cell_setting triclinic
_symmetry_space_group_name_Hall '-P 1'
_symmetry_space_group_name_H-M 'P -1'
_atom_sites_solution_hydrogens mixed
_atom_sites_solution_primary direct
_atom_sites_solution_secondary difmap
_audit_creation_method SHELXL-97
_cell_angle_alpha 97.22(3)
_cell_angle_beta 107.05(3)
_cell_angle_gamma 105.00(3)
_cell_formula_units_Z 2
_cell_length_a 10.023(2)
_cell_length_b 11.708(2)
_cell_length_c 16.219(3)
_cell_measurement_reflns_used 5960
_cell_measurement_temperature 296(2)
_cell_measurement_theta_max 25.10
_cell_measurement_theta_min 3.11
_cell_volume 1715.3(8)
_computing_cell_refinement 'SAINT-Plus (Bruker, 2004)'
_computing_data_collection 'APEX2 (Bruker, 2004)'
_computing_data_reduction 'SAINT-Plus (Bruker, 2004)'
_computing_molecular_graphics 'SHELXTL (Sheldrick, 2008)'
_computing_publication_material 'SHELXTL (Sheldrick, 2008)'
_computing_structure_refinement 'SHELXL97 (Sheldrick, 2008)'
_computing_structure_solution 'SHELXS97 (Sheldrick, 2008)'
_diffrn_ambient_temperature 296(2)
_diffrn_measured_fraction_theta_full 0.977
_diffrn_measured_fraction_theta_max 0.977
_diffrn_measurement_device_type 'Bruker APEXII CCD'
_diffrn_measurement_method \w
_diffrn_radiation_monochromator graphite
_diffrn_radiation_source 'fine-focus sealed tube'
_diffrn_radiation_type MoK\a
_diffrn_radiation_wavelength 0.71073
_diffrn_reflns_av_R_equivalents 0.0275
_diffrn_reflns_av_sigmaI/netI 0.0384
_diffrn_reflns_limit_h_max 11
_diffrn_reflns_limit_h_min -11
_diffrn_reflns_limit_k_max 13
_diffrn_reflns_limit_k_min -13
_diffrn_reflns_limit_l_max 19
_diffrn_reflns_limit_l_min -19
_diffrn_reflns_number 13404
_diffrn_reflns_theta_full 25.10
_diffrn_reflns_theta_max 25.10
_diffrn_reflns_theta_min 3.11
_diffrn_standards_decay_% 0
_diffrn_standards_interval_count 0
_diffrn_standards_interval_time 0
_diffrn_standards_number 0
_exptl_absorpt_coefficient_mu 0.714
_exptl_absorpt_correction_T_max 0.859
_exptl_absorpt_correction_T_min 0.749
_exptl_absorpt_correction_type multi-scan
_exptl_absorpt_process_details '(SADABS; Bruker, 2004)'
_exptl_crystal_colour blue
_exptl_crystal_density_diffrn 1.495
_exptl_crystal_density_method 'not measured'
_exptl_crystal_description block
_exptl_crystal_F_000 806
_exptl_crystal_size_max 0.43
_exptl_crystal_size_mid 0.28
_exptl_crystal_size_min 0.22
_refine_diff_density_max 1.902
_refine_diff_density_min -0.716
_refine_ls_extinction_method none
_refine_ls_goodness_of_fit_ref 1.003
_refine_ls_hydrogen_treatment mixed
_refine_ls_matrix_type full
_refine_ls_number_parameters 492
_refine_ls_number_reflns 5960
_refine_ls_number_restraints 0
_refine_ls_restrained_S_all 1.003
_refine_ls_R_factor_all 0.0755
_refine_ls_R_factor_gt 0.0536
_refine_ls_shift/su_max 0.000
_refine_ls_shift/su_mean 0.000
_refine_ls_structure_factor_coef Fsqd
_refine_ls_weighting_details 'calc w=1/[\s^2^(Fo^2^)+(0.136P)^2^+1.0468P] where P=(Fo^2^+2Fc^2^)/3'
_refine_ls_weighting_scheme calc
_refine_ls_wR_factor_gt 0.1558
_refine_ls_wR_factor_ref 0.1906
_reflns_number_gt 4481
_reflns_number_total 5960
_reflns_threshold_expression I>2\s(I)
_cod_data_source_file hb2782.cif
_cod_data_source_block I
_cod_depositor_comments
;
The following automatic conversions were performed:
'_symmetry_cell_setting' value 'Triclinic' changed to 'triclinic'
according to '/home/saulius/struct/CIF-dictionaries/cif_core.dic'
dictionary named 'cif_core.dic' version 2.4.1 from 2010-06-29.

Automatic conversion script
Id: cif_fix_enum 1527 2010-12-29 10:47:43Z saulius 

The following automatic conversions were performed:

'_symmetry_cell_setting' value 'Triclinic' changed to 'triclinic'
according to /home/saulius/struct/CIF-dictionaries/cif_core.dic
dictionary named 'cif_core.dic' version 2.4.1 from 2010-06-29.

Automatic conversion script
Id: cif_fix_values 1715 2011-07-08 13:25:40Z adriana 

The following automatic conversions were performed:

'_atom_sites_solution_hydrogens' value 'difmap and geom' was changed
to 'mixed'.

Automatic conversion script
Id: cif_fix_values 6452 2018-10-05 10:23:21Z andrius 
;
_cod_original_cell_volume 1715.2(6)
_cod_database_code 2219353
_cod_database_fobs_code 2219353

loop_
_symmetry_equiv_pos_as_xyz
'x, y, z'
'-x, -y, -z'

loop_
_atom_site_type_symbol
_atom_site_label
_atom_site_fract_x
_atom_site_fract_y
_atom_site_fract_z
_atom_site_U_iso_or_equiv
_atom_site_adp_type
_atom_site_calc_flag
_atom_site_refinement_flags
_atom_site_occupancy
Cu Cu1 0.90729(5) 0.04270(4) 0.21869(3) 0.0338(2) Uani d . 1
C C1 0.6975(4) 0.0019(4) 0.3152(3) 0.0439(10) Uani d . 1
C C2 0.7856(4) -0.0629(3) 0.3706(3) 0.0373(9) Uani d . 1
C C3 0.9119(4) -0.0878(3) 0.3593(3) 0.0342(8) Uani d . 1
C C4 0.9788(4) -0.1560(3) 0.4170(3) 0.0362(9) Uani d . 1
C C5 1.0984(5) -0.1904(4) 0.4073(3) 0.0436(10) Uani d . 1
H H5 1.1368 -0.1669 0.3642 0.052 Uiso calc R 1
C C6 1.1580(5) -0.2569(5) 0.4601(3) 0.0524(11) Uani d . 1
C C7 1.1120(5) -0.2918(4) 0.5307(3) 0.0442(10) Uani d . 1
C C8 0.9952(5) -0.2557(4) 0.5407(3) 0.0408(9) Uani d . 1
H H8 0.9617 -0.2748 0.5866 0.049 Uiso calc R 1
C C9 0.9262(4) -0.1917(4) 0.4842(3) 0.0377(9) Uani d . 1
C C10 0.7405(4) -0.1000(4) 0.4376(3) 0.0424(10) Uani d . 1
H H10 0.6590 -0.0819 0.4448 0.051 Uiso calc R 1
C C11 0.7415(5) -0.1957(5) 0.5614(3) 0.0532(12) Uani d . 1
H H11A 0.6805 -0.1459 0.5693 0.064 Uiso calc R 1
H H11B 0.8203 -0.1801 0.6172 0.064 Uiso calc R 1
C C12 0.6511(7) -0.3266(6) 0.5376(5) 0.0801(18) Uani d . 1
H H12A 0.5717 -0.3422 0.4830 0.120 Uiso calc R 1
H H12B 0.6122 -0.3452 0.5835 0.120 Uiso calc R 1
H H12C 0.7115 -0.3763 0.5309 0.120 Uiso calc R 1
C C13 1.3388(5) -0.3119(5) 0.6269(4) 0.0571(12) Uani d . 1
H H13A 1.3626 -0.2425 0.6742 0.068 Uiso calc R 1
H H13B 1.3845 -0.2851 0.5847 0.068 Uiso calc R 1
C C14 1.3980(6) -0.4084(5) 0.6642(3) 0.0574(12) Uani d D 1
H H14A 1.3819 -0.4739 0.6157 0.069 Uiso calc R 1
H H14B 1.5031 -0.3738 0.6944 0.069 Uiso calc R 1
C C15 1.1717(6) -0.5018(5) 0.6819(4) 0.0594(13) Uani d D 1
H H15A 1.1267 -0.5291 0.7244 0.071 Uiso calc R 1
H H15B 1.1474 -0.5715 0.6348 0.071 Uiso calc R 1
C C16 1.1055(6) -0.4098(4) 0.6437(3) 0.0505(11) Uani d . 1
H H16A 1.0011 -0.4476 0.6124 0.061 Uiso calc R 1
H H16B 1.1180 -0.3442 0.6910 0.061 Uiso calc R 1
C C17 1.1846(4) 0.1672(4) 0.1965(3) 0.0349(9) Uani d . 1
C C18 1.1248(4) 0.2682(3) 0.1721(2) 0.0320(8) Uani d . 1
C C19 0.9742(4) 0.2613(3) 0.1532(3) 0.0327(8) Uani d . 1
C C20 0.9356(4) 0.3645(3) 0.1262(3) 0.0319(8) Uani d . 1
C C21 0.7879(4) 0.3613(3) 0.1007(3) 0.0338(9) Uani d . 1
H H21 0.7149 0.2912 0.0973 0.041 Uiso calc R 1
C C22 0.7527(4) 0.4610(3) 0.0811(3) 0.0362(9) Uani d . 1
C C23 0.8575(4) 0.5732(3) 0.0900(3) 0.0333(8) Uani d . 1
C C24 1.0026(4) 0.5748(3) 0.1113(3) 0.0351(9) Uani d . 1
H H24 1.0749 0.6456 0.1152 0.042 Uiso calc R 1
C C25 1.0414(4) 0.4703(3) 0.1269(3) 0.0331(8) Uani d . 1
C C26 1.2212(4) 0.3712(4) 0.1661(3) 0.0383(9) Uani d . 1
H H26 1.3180 0.3726 0.1767 0.046 Uiso calc R 1
C C27 1.3780(7) 0.6550(5) 0.2444(5) 0.0809(19) Uani d . 1
H H27A 1.3050 0.6809 0.2618 0.121 Uiso calc R 1
H H27B 1.4552 0.7247 0.2459 0.121 Uiso calc R 1
H H27C 1.4179 0.6088 0.2844 0.121 Uiso calc R 1
C C28 1.3088(5) 0.5775(4) 0.1518(4) 0.0493(11) Uani d . 1
H H28A 1.2717 0.6252 0.1112 0.059 Uiso calc R 1
H H28B 1.3826 0.5511 0.1344 0.059 Uiso calc R 1
C C29 0.7251(5) 0.7081(4) 0.1276(3) 0.0423(10) Uani d . 1
H H29A 0.7885 0.7424 0.1885 0.051 Uiso calc R 1
H H29B 0.6495 0.6362 0.1265 0.051 Uiso calc R 1
C C30 0.6551(5) 0.7987(4) 0.0915(4) 0.0526(12) Uani d D 1
H H30A 0.5873 0.7627 0.0317 0.063 Uiso calc R 1
H H30B 0.6001 0.8212 0.1275 0.063 Uiso calc R 1
C C31 0.8498(5) 0.8720(4) 0.0359(3) 0.0469(11) Uani d D 1
H H31A 0.9240 0.9430 0.0344 0.056 Uiso calc R 1
H H31B 0.7829 0.8360 -0.0240 0.056 Uiso calc R 1
C C32 0.9225(5) 0.7818(3) 0.0719(3) 0.0387(9) Uani d . 1
H H32A 0.9756 0.7589 0.0348 0.046 Uiso calc R 1
H H32B 0.9923 0.8188 0.1310 0.046 Uiso calc R 1
F F1 1.2644(4) -0.2977(4) 0.4433(2) 0.0794(11) Uani d . 1
F F2 0.6077(2) 0.4524(2) 0.05141(19) 0.0529(7) Uani d . 1
N N1 0.8050(4) -0.1605(3) 0.4935(2) 0.0412(8) Uani d . 1
N N2 1.1767(4) -0.3611(4) 0.5827(3) 0.0474(9) Uani d . 1
N N3 1.3301(5) -0.4575(4) 0.7252(3) 0.0611(11) Uani d D 1
H H3B 1.3751(17) -0.441(4) 0.7842(7) 0.073 Uiso d D 1
N N4 1.1867(3) 0.4699(3) 0.1462(2) 0.0366(7) Uani d . 1
N N5 0.8124(4) 0.6743(3) 0.0745(2) 0.0372(8) Uani d . 1
N N6 0.7690(4) 0.9081(3) 0.0911(2) 0.0392(8) Uani d . 1
H H6A 0.723(3) 0.9747(16) 0.069(3) 0.047 Uiso d D 1
O O1 0.7412(3) 0.0469(3) 0.2558(2) 0.0474(7) Uani d . 1
O O2 0.5865(4) 0.0120(4) 0.3291(3) 0.0752(12) Uani d . 1
O O3 0.9694(3) -0.0539(3) 0.3021(2) 0.0424(7) Uani d . 1
O O4 1.1027(3) 0.0746(2) 0.2105(2) 0.0403(7) Uani d . 1
O O5 0.8753(3) 0.1742(2) 0.1603(2) 0.0419(7) Uani d . 1
O O6 1.3139(3) 0.1796(3) 0.2032(3) 0.0584(9) Uani d . 1
O O1W 0.4376(13) 0.9606(8) 0.0102(6) 0.182(4) Uani d D 1
O O2W 0.2803(6) 0.9249(5) 0.2713(5) 0.122(2) Uani d D 1
O O3W 0.5350(6) 0.1403(7) 0.1444(4) 0.109(2) Uani d D 1
O O4W 0.2705(8) 0.8303(7) 0.0935(7) 0.143(3) Uani d D 1
H H1W 0.365(9) 0.903(8) 0.006(7) 0.171 Uiso d D 1
H H2W 0.473(12) 1.008(9) 0.059(4) 0.171 Uiso d D 1
H H3W 0.309(13) 0.974(7) 0.319(4) 0.171 Uiso d D 1
H H4W 0.240(11) 0.855(3) 0.274(6) 0.171 Uiso d D 1
H H5W 0.472(9) 0.069(4) 0.138(8) 0.171 Uiso d D 1
H H6W 0.615(5) 0.143(8) 0.180(6) 0.171 Uiso d D 1
H H7W 0.351(6) 0.819(10) 0.100(9) 0.171 Uiso d D 1
H H8W 0.265(11) 0.888(6) 0.062(8) 0.171 Uiso d D 1

loop_
_atom_site_aniso_label
_atom_site_aniso_U_11
_atom_site_aniso_U_22
_atom_site_aniso_U_33
_atom_site_aniso_U_12
_atom_site_aniso_U_13
_atom_site_aniso_U_23
Cu1 0.0306(3) 0.0301(3) 0.0431(3) 0.0152(2) 0.0094(2) 0.0124(2)
C1 0.030(2) 0.045(2) 0.061(3) 0.0190(18) 0.0139(19) 0.016(2)
C2 0.0310(19) 0.0345(19) 0.046(2) 0.0103(16) 0.0122(17) 0.0070(17)
C3 0.0313(18) 0.0358(19) 0.035(2) 0.0104(16) 0.0111(16) 0.0074(16)
C4 0.0335(19) 0.0365(19) 0.037(2) 0.0114(17) 0.0093(16) 0.0087(16)
C5 0.044(2) 0.059(3) 0.041(2) 0.029(2) 0.0185(18) 0.022(2)
C6 0.055(3) 0.071(3) 0.049(3) 0.037(2) 0.024(2) 0.026(2)
C7 0.045(2) 0.054(2) 0.037(2) 0.021(2) 0.0110(18) 0.0162(19)
C8 0.044(2) 0.046(2) 0.033(2) 0.0144(19) 0.0133(17) 0.0109(17)
C9 0.038(2) 0.041(2) 0.033(2) 0.0136(18) 0.0114(16) 0.0066(16)
C10 0.036(2) 0.043(2) 0.051(3) 0.0161(18) 0.0178(19) 0.0069(19)
C11 0.055(3) 0.076(3) 0.043(3) 0.032(3) 0.026(2) 0.021(2)
C12 0.066(3) 0.095(4) 0.082(4) 0.009(3) 0.036(3) 0.034(4)
C13 0.054(3) 0.068(3) 0.055(3) 0.027(2) 0.014(2) 0.028(2)
C14 0.061(3) 0.074(3) 0.044(3) 0.038(3) 0.012(2) 0.020(2)
C15 0.077(3) 0.050(3) 0.051(3) 0.020(3) 0.017(2) 0.024(2)
C16 0.061(3) 0.054(3) 0.043(3) 0.021(2) 0.020(2) 0.020(2)
C17 0.0322(19) 0.040(2) 0.038(2) 0.0190(17) 0.0122(16) 0.0118(16)
C18 0.0323(18) 0.0334(18) 0.032(2) 0.0159(16) 0.0085(15) 0.0082(15)
C19 0.0359(19) 0.0289(18) 0.035(2) 0.0141(16) 0.0102(16) 0.0081(15)
C20 0.0317(18) 0.0259(17) 0.035(2) 0.0099(15) 0.0067(15) 0.0056(15)
C21 0.0264(17) 0.0283(17) 0.041(2) 0.0076(15) 0.0035(15) 0.0086(15)
C22 0.0276(18) 0.0297(18) 0.047(2) 0.0131(16) 0.0036(16) 0.0061(16)
C23 0.0366(19) 0.0266(17) 0.034(2) 0.0124(16) 0.0062(16) 0.0065(15)
C24 0.036(2) 0.0296(18) 0.039(2) 0.0080(16) 0.0124(16) 0.0115(16)
C25 0.0346(19) 0.0308(18) 0.033(2) 0.0119(16) 0.0090(15) 0.0082(15)
C26 0.0303(19) 0.044(2) 0.045(2) 0.0176(17) 0.0122(17) 0.0162(18)
C27 0.062(3) 0.056(3) 0.092(5) -0.004(3) -0.002(3) 0.017(3)
C28 0.036(2) 0.043(2) 0.075(3) 0.0081(19) 0.027(2) 0.024(2)
C29 0.040(2) 0.0281(18) 0.063(3) 0.0105(17) 0.023(2) 0.0081(18)
C30 0.040(2) 0.029(2) 0.078(4) 0.0104(19) 0.009(2) 0.000(2)
C31 0.069(3) 0.0309(19) 0.042(2) 0.018(2) 0.015(2) 0.0146(17)
C32 0.047(2) 0.0285(18) 0.047(2) 0.0160(17) 0.0207(19) 0.0135(17)
F1 0.090(2) 0.135(3) 0.077(2) 0.090(2) 0.0545(19) 0.067(2)
F2 0.0305(12) 0.0325(12) 0.0806(19) 0.0100(10) -0.0026(11) 0.0106(11)
N1 0.0374(17) 0.0491(19) 0.040(2) 0.0172(16) 0.0145(15) 0.0094(16)
N2 0.051(2) 0.056(2) 0.042(2) 0.0260(18) 0.0144(16) 0.0198(17)
N3 0.079(3) 0.065(3) 0.042(2) 0.034(2) 0.009(2) 0.022(2)
N4 0.0315(16) 0.0362(17) 0.046(2) 0.0113(14) 0.0156(14) 0.0152(14)
N5 0.0391(17) 0.0275(15) 0.046(2) 0.0146(14) 0.0110(15) 0.0127(14)
N6 0.0406(18) 0.0275(15) 0.045(2) 0.0171(14) 0.0038(15) 0.0051(14)
O1 0.0407(15) 0.0597(18) 0.0563(19) 0.0306(14) 0.0186(14) 0.0269(15)
O2 0.051(2) 0.101(3) 0.114(3) 0.048(2) 0.048(2) 0.062(3)
O3 0.0378(14) 0.0530(17) 0.0492(18) 0.0261(13) 0.0171(13) 0.0252(14)
O4 0.0361(14) 0.0392(15) 0.0574(19) 0.0239(12) 0.0182(13) 0.0205(13)
O5 0.0308(13) 0.0289(13) 0.066(2) 0.0114(12) 0.0099(13) 0.0200(13)
O6 0.0397(17) 0.059(2) 0.094(3) 0.0287(15) 0.0296(17) 0.0359(18)
O1W 0.235(12) 0.129(7) 0.141(7) 0.008(6) 0.044(8) 0.040(5)
O2W 0.065(3) 0.095(3) 0.243(8) 0.049(3) 0.060(4) 0.094(4)
O3W 0.090(3) 0.208(6) 0.083(3) 0.101(4) 0.045(3) 0.068(4)
O4W 0.130(5) 0.110(5) 0.187(8) 0.020(4) 0.073(6) 0.018(5)

loop_
_atom_type_symbol
_atom_type_description
_atom_type_scat_dispersion_real
_atom_type_scat_dispersion_imag
_atom_type_scat_source
C C 0.0033 0.0016 'International Tables Vol C Tables 4.2.6.8 and 6.1.1.4'
H H 0.0000 0.0000 'International Tables Vol C Tables 4.2.6.8 and 6.1.1.4'
N N 0.0061 0.0033 'International Tables Vol C Tables 4.2.6.8 and 6.1.1.4'
O O 0.0106 0.0060 'International Tables Vol C Tables 4.2.6.8 and 6.1.1.4'
F F 0.0171 0.0103 'International Tables Vol C Tables 4.2.6.8 and 6.1.1.4'
Cu Cu 0.3201 1.2651 'International Tables Vol C Tables 4.2.6.8 and 6.1.1.4'

loop_
_geom_angle_atom_site_label_1
_geom_angle_atom_site_label_2
_geom_angle_atom_site_label_3
_geom_angle_site_symmetry_1
_geom_angle_site_symmetry_3
_geom_angle
O3 Cu1 O1 . . 92.22(13)
O3 Cu1 O4 . . 85.49(12)
O1 Cu1 O4 . . 164.06(13)
O3 Cu1 O5 . . 165.39(13)
O1 Cu1 O5 . . 87.15(13)
O4 Cu1 O5 . . 91.12(12)
O3 Cu1 N6 . 1_545 105.05(13)
O1 Cu1 N6 . 1_545 94.09(14)
O4 Cu1 N6 . 1_545 101.75(14)
O5 Cu1 N6 . 1_545 89.55(13)
O2 C1 O1 . . 122.4(4)
O2 C1 C2 . . 118.5(4)
O1 C1 C2 . . 119.1(4)
C10 C2 C3 . . 118.6(4)
C10 C2 C1 . . 116.4(4)
C3 C2 C1 . . 125.1(4)
O3 C3 C2 . . 125.0(4)
O3 C3 C4 . . 118.1(4)
C2 C3 C4 . . 117.0(4)
C5 C4 C9 . . 117.8(4)
C5 C4 C3 . . 120.8(4)
C9 C4 C3 . . 121.4(4)
C6 C5 C4 . . 120.4(4)
C6 C5 H5 . . 119.8
C4 C5 H5 . . 119.8
C5 C6 F1 . . 118.4(4)
C5 C6 C7 . . 123.9(4)
F1 C6 C7 . . 117.6(4)
C8 C7 N2 . . 123.2(4)
C8 C7 C6 . . 115.3(4)
N2 C7 C6 . . 121.4(4)
C7 C8 C9 . . 122.2(4)
C7 C8 H8 . . 118.9
C9 C8 H8 . . 118.9
C8 C9 N1 . . 121.1(4)
C8 C9 C4 . . 120.3(4)
N1 C9 C4 . . 118.5(4)
N1 C10 C2 . . 124.8(4)
N1 C10 H10 . . 117.6
C2 C10 H10 . . 117.6
N1 C11 C12 . . 112.5(4)
N1 C11 H11A . . 109.1
C12 C11 H11A . . 109.1
N1 C11 H11B . . 109.1
C12 C11 H11B . . 109.1
H11A C11 H11B . . 107.8
C11 C12 H12A . . 109.5
C11 C12 H12B . . 109.5
H12A C12 H12B . . 109.5
C11 C12 H12C . . 109.5
H12A C12 H12C . . 109.5
H12B C12 H12C . . 109.5
N2 C13 C14 . . 110.1(4)
N2 C13 H13A . . 109.6
C14 C13 H13A . . 109.6
N2 C13 H13B . . 109.6
C14 C13 H13B . . 109.6
H13A C13 H13B . . 108.1
N3 C14 C13 . . 113.2(4)
N3 C14 H14A . . 109.0
C13 C14 H14A . . 109.0
N3 C14 H14B . . 108.9
C13 C14 H14B . . 108.9
H14A C14 H14B . . 107.8
N3 C15 C16 . . 114.5(4)
N3 C15 H15A . . 108.6
C16 C15 H15A . . 108.6
N3 C15 H15B . . 108.6
C16 C15 H15B . . 108.6
H15A C15 H15B . . 107.6
N2 C16 C15 . . 110.3(4)
N2 C16 H16A . . 109.6
C15 C16 H16A . . 109.6
N2 C16 H16B . . 109.6
C15 C16 H16B . . 109.6
H16A C16 H16B . . 108.1
O6 C17 O4 . . 122.8(4)
O6 C17 C18 . . 117.7(4)
O4 C17 C18 . . 119.6(3)
C26 C18 C19 . . 118.9(3)
C26 C18 C17 . . 117.4(3)
C19 C18 C17 . . 123.7(3)
O5 C19 C18 . . 125.4(3)
O5 C19 C20 . . 118.8(3)
C18 C19 C20 . . 115.8(3)
C25 C20 C21 . . 118.4(3)
C25 C20 C19 . . 122.2(3)
C21 C20 C19 . . 119.3(3)
C22 C21 C20 . . 119.4(3)
C22 C21 H21 . . 120.3
C20 C21 H21 . . 120.3
C21 C22 F2 . . 117.8(3)
C21 C22 C23 . . 123.8(3)
F2 C22 C23 . . 118.4(3)
C24 C23 N5 . . 123.3(3)
C24 C23 C22 . . 116.5(3)
N5 C23 C22 . . 120.1(3)
C23 C24 C25 . . 120.6(4)
C23 C24 H24 . . 119.7
C25 C24 H24 . . 119.7
N4 C25 C20 . . 118.1(3)
N4 C25 C24 . . 121.2(3)
C20 C25 C24 . . 120.7(3)
N4 C26 C18 . . 125.0(4)
N4 C26 H26 . . 117.5
C18 C26 H26 . . 117.5
C28 C27 H27A . . 109.5
C28 C27 H27B . . 109.5
H27A C27 H27B . . 109.5
C28 C27 H27C . . 109.5
H27A C27 H27C . . 109.5
H27B C27 H27C . . 109.5
N4 C28 C27 . . 111.2(4)
N4 C28 H28A . . 109.4
C27 C28 H28A . . 109.4
N4 C28 H28B . . 109.4
C27 C28 H28B . . 109.4
H28A C28 H28B . . 108.0
N5 C29 C30 . . 110.5(4)
N5 C29 H29A . . 109.5
C30 C29 H29A . . 109.6
N5 C29 H29B . . 109.5
C30 C29 H29B . . 109.5
H29A C29 H29B . . 108.1
N6 C30 C29 . . 110.2(3)
N6 C30 H30A . . 109.6
C29 C30 H30A . . 109.6
N6 C30 H30B . . 109.6
C29 C30 H30B . . 109.6
H30A C30 H30B . . 108.1
N6 C31 C32 . . 110.6(4)
N6 C31 H31A . . 109.5
C32 C31 H31A . . 109.5
N6 C31 H31B . . 109.5
C32 C31 H31B . . 109.5
H31A C31 H31B . . 108.1
N5 C32 C31 . . 110.2(3)
N5 C32 H32A . . 109.6
C31 C32 H32A . . 109.6
N5 C32 H32B . . 109.6
C31 C32 H32B . . 109.6
H32A C32 H32B . . 108.1
C10 N1 C9 . . 119.6(4)
C10 N1 C11 . . 118.2(4)
C9 N1 C11 . . 122.1(4)
C7 N2 C16 . . 117.2(4)
C7 N2 C13 . . 116.2(4)
C16 N2 C13 . . 110.8(4)
C14 N3 C15 . . 109.1(4)
C14 N3 H3B . . 124.2(12)
C15 N3 H3B . . 123.9(12)
C26 N4 C25 . . 119.5(3)
C26 N4 C28 . . 117.4(3)
C25 N4 C28 . . 123.0(3)
C23 N5 C32 . . 117.2(3)
C23 N5 C29 . . 115.6(3)
C32 N5 C29 . . 110.5(3)
C31 N6 C30 . . 108.5(3)
C31 N6 Cu1 . 1_565 115.4(3)
C30 N6 Cu1 . 1_565 119.5(3)
C31 N6 H6A . . 111.7(13)
C30 N6 H6A . . 111.6(13)
Cu1 N6 H6A 1_565 . 89(2)
C1 O1 Cu1 . . 131.2(3)
C3 O3 Cu1 . . 127.2(3)
C17 O4 Cu1 . . 130.5(2)
C19 O5 Cu1 . . 126.1(2)
O1W O1W H1W 2_675 . 161(7)
O1W O1W H2W 2_675 . 85(7)
H1W O1W H2W . . 113(10)
H3W O2W H4W . . 113(8)
H5W O3W H6W . . 108(9)
H7W O4W H8W . . 108(11)

loop_
_geom_bond_atom_site_label_1
_geom_bond_atom_site_label_2
_geom_bond_site_symmetry_2
_geom_bond_distance
_geom_bond_publ_flag
Cu1 O3 . 1.936(3) y
Cu1 O1 . 1.939(3) y
Cu1 O4 . 1.944(3) y
Cu1 O5 . 1.953(3) y
Cu1 N6 1_545 2.248(3) y
C1 O2 . 1.229(6) ?
C1 O1 . 1.285(6) ?
C1 C2 . 1.489(6) ?
C2 C10 . 1.371(6) ?
C2 C3 . 1.426(6) ?
C3 O3 . 1.281(5) ?
C3 C4 . 1.435(6) ?
C4 C5 . 1.403(6) ?
C4 C9 . 1.406(6) ?
C5 C6 . 1.344(6) ?
C5 H5 . 0.9300 ?
C6 F1 . 1.357(6) ?
C6 C7 . 1.420(7) ?
C7 C8 . 1.388(6) ?
C7 N2 . 1.384(6) ?
C8 C9 . 1.396(6) ?
C8 H8 . 0.9300 ?
C9 N1 . 1.398(5) ?
C10 N1 . 1.341(6) ?
C10 H10 . 0.9300 ?
C11 N1 . 1.475(6) ?
C11 C12 . 1.499(8) ?
C11 H11A . 0.9700 ?
C11 H11B . 0.9700 ?
C12 H12A . 0.9600 ?
C12 H12B . 0.9600 ?
C12 H12C . 0.9600 ?
C13 N2 . 1.488(6) ?
C13 C14 . 1.517(7) ?
C13 H13A . 0.9700 ?
C13 H13B . 0.9700 ?
C14 N3 . 1.452(7) ?
C14 H14A . 0.9700 ?
C14 H14B . 0.9700 ?
C15 N3 . 1.454(7) ?
C15 C16 . 1.511(7) ?
C15 H15A . 0.9700 ?
C15 H15B . 0.9700 ?
C16 N2 . 1.469(6) ?
C16 H16A . 0.9700 ?
C16 H16B . 0.9700 ?
C17 O6 . 1.236(5) ?
C17 O4 . 1.270(5) ?
C17 C18 . 1.503(5) ?
C18 C26 . 1.369(6) ?
C18 C19 . 1.428(5) ?
C19 O5 . 1.268(5) ?
C19 C20 . 1.441(5) ?
C20 C25 . 1.404(5) ?
C20 C21 . 1.405(5) ?
C21 C22 . 1.352(5) ?
C21 H21 . 0.9300 ?
C22 F2 . 1.362(4) ?
C22 C23 . 1.414(6) ?
C23 C24 . 1.388(6) ?
C23 N5 . 1.398(5) ?
C24 C25 . 1.406(5) ?
C24 H24 . 0.9300 ?
C25 N4 . 1.398(5) ?
C26 N4 . 1.340(5) ?
C26 H26 . 0.9300 ?
C27 C28 . 1.511(8) ?
C27 H27A . 0.9600 ?
C27 H27B . 0.9600 ?
C27 H27C . 0.9600 ?
C28 N4 . 1.483(5) ?
C28 H28A . 0.9700 ?
C28 H28B . 0.9700 ?
C29 N5 . 1.481(6) ?
C29 C30 . 1.505(6) ?
C29 H29A . 0.9700 ?
C29 H29B . 0.9700 ?
C30 N6 . 1.481(5) ?
C30 H30A . 0.9700 ?
C30 H30B . 0.9700 ?
C31 N6 . 1.464(6) ?
C31 C32 . 1.513(6) ?
C31 H31A . 0.9700 ?
C31 H31B . 0.9700 ?
C32 N5 . 1.458(5) ?
C32 H32A . 0.9700 ?
C32 H32B . 0.9700 ?
N3 H3B . 0.900(8) ?
N6 Cu1 1_565 2.248(3) ?
N6 H6A . 1.05(2) ?
O1W O1W 2_675 1.500(18) ?
O1W H1W . 0.83(9) ?
O1W H2W . 0.83(8) ?
O2W H3W . 0.83(7) ?
O2W H4W . 0.83(4) ?
O3W H5W . 0.88(3) ?
O3W H6W . 0.83(8) ?
O4W H7W . 0.83(8) ?
O4W H8W . 0.90(9) ?

loop_
_geom_hbond_atom_site_label_D
_geom_hbond_atom_site_label_H
_geom_hbond_atom_site_label_A
_geom_hbond_site_symmetry_A
_geom_hbond_distance_DH
_geom_hbond_distance_HA
_geom_hbond_distance_DA
_geom_hbond_angle_DHA
O1W H1W O4W . 0.83(9) 2.08(10) 2.735(14) 136(10)
O1W H2W O3W 1_565 0.83(8) 1.78(8) 2.580(11) 163(11)
O3W H5W O1W 1_545 0.88(6) 2.17(11) 2.580(11) 108(9)
O3W H6W O1 . 0.83(8) 2.13(8) 2.865(8) 147(9)
O4W H8W O1W . 0.90(9) 2.17(11) 2.735(14) 121(10)
N6 H6A O1W 2_675 1.05(3) 2.12(4) 3.105(12) 155(3)
